data_7202613
loop_
_publ_author_name
'Andrews, Philip C.'
'Forsyth, Craig M.'
'Fraser, Benjamin H.'
'Junk, Peter C.'
'Massi, Massimiliano'
'Silberstein, Morry'

_publ_section_title
;
 Diol-functionalised benzoates as novel linkers for the formation of
 coordination polymers
;
_journal_issue 4
_journal_name_full CrystEngComm
_journal_page_first 282
_journal_paper_doi 10.1039/b616939b
_journal_volume 9
_journal_year 2007
_chemical_absolute_configuration ad
_chemical_formula_moiety 'C60 H74 La2 O34, 3(H2 O)'
_chemical_formula_sum 'C60 H80 La2 O37'
_chemical_formula_weight 1671.0808
_chemical_name_systematic
;
Lanthanum (R)-4-(2,3-dihydroxypropoxy) benzoate
;
_space_group_IT_number 1
_symmetry_cell_setting triclinic
_symmetry_space_group_name_Hall 'P 1'
_symmetry_space_group_name_H-M 'P 1'
_atom_sites_solution_hydrogens geom
_atom_sites_solution_primary direct
_atom_sites_solution_secondary difmap
_audit_creation_method SHELXL-97
_cell_angle_alpha 66.370(1)
_cell_angle_beta 88.669(1)
_cell_angle_gamma 65.326(1)
_cell_formula_units_Z 1
_cell_length_a 11.2283(3)
_cell_length_b 12.8350(3)
_cell_length_c 13.7238(4)
_cell_measurement_temperature 123(2)
_cell_volume 1621.68(8)
_computing_cell_refinement DENZO-SMN
_computing_data_collection 'Nonius Collect'
_computing_data_reduction Nonius
_computing_molecular_graphics 'X-Seed / POV-Ray'
_computing_publication_material 'Microsoft Office 2000'
_computing_structure_refinement 'SHELXL-97 (Sheldrick, 1997)'
_computing_structure_solution 'SHELXS-97 (Sheldrick, 1990)'
_diffrn_ambient_temperature 123(2)
_diffrn_measured_fraction_theta_full 0.998
_diffrn_measured_fraction_theta_max 0.998
_diffrn_measurement_device_type 'Nonius Kappa CCD'
_diffrn_measurement_method 'psi and omega scans'
_diffrn_radiation_monochromator graphite
_diffrn_radiation_source 'fine-focus sealed tube'
_diffrn_radiation_type MoK\a
_diffrn_radiation_wavelength 0.71073
_diffrn_reflns_av_R_equivalents 0.0201
_diffrn_reflns_av_sigmaI/netI 0.0307
_diffrn_reflns_limit_h_max 14
_diffrn_reflns_limit_h_min -14
_diffrn_reflns_limit_k_max 16
_diffrn_reflns_limit_k_min -16
_diffrn_reflns_limit_l_max 17
_diffrn_reflns_limit_l_min -16
_diffrn_reflns_number 25214
_diffrn_reflns_theta_full 27.50
_diffrn_reflns_theta_max 27.50
_diffrn_reflns_theta_min 2.03
_exptl_absorpt_coefficient_mu 1.402
_exptl_absorpt_correction_T_max 0.8172
_exptl_absorpt_correction_T_min 0.7206
_exptl_absorpt_correction_type empirical
_exptl_absorpt_process_details DENZO-SMN
_exptl_crystal_colour colourless
_exptl_crystal_density_diffrn 1.711
_exptl_crystal_density_method 'not measured'
_exptl_crystal_description block-shaped
_exptl_crystal_F_000 850
_exptl_crystal_size_max 0.25
_exptl_crystal_size_mid 0.20
_exptl_crystal_size_min 0.15
_refine_diff_density_max 0.509
_refine_diff_density_min -0.492
_refine_diff_density_rms 0.058
_refine_ls_abs_structure_details 'Flack H D (1983), Acta Cryst. A39, 876-881'
_refine_ls_abs_structure_Flack 0.016(5)
_refine_ls_extinction_method none
_refine_ls_goodness_of_fit_ref 1.048
_refine_ls_hydrogen_treatment mixed
_refine_ls_matrix_type full
_refine_ls_number_parameters 982
_refine_ls_number_reflns 12244
_refine_ls_number_restraints 12
_refine_ls_restrained_S_all 1.048
_refine_ls_R_factor_all 0.0167
_refine_ls_R_factor_gt 0.0163
_refine_ls_shift/su_max 0.005
_refine_ls_shift/su_mean 0.000
_refine_ls_structure_factor_coef Fsqd
_refine_ls_weighting_details 'calc w=1/[\s^2^(Fo^2^)+(0.0143P)^2^+0.2153P] where P=(Fo^2^+2Fc^2^)/3'
_refine_ls_weighting_scheme calc
_refine_ls_wR_factor_gt 0.0401
_refine_ls_wR_factor_ref 0.0403
_reflns_number_gt 12085
_reflns_number_total 12244
_reflns_threshold_expression >2sigma(I)
_cod_data_source_file b616939b.txt
_cod_data_source_block D:\LaDBA3\NEW.CIF
_cod_original_cell_volume 1621.69(7)
_cod_original_sg_symbol_Hall P1
_cod_original_sg_symbol_H-M P1
_cod_database_code 7202613

loop_
_symmetry_equiv_pos_as_xyz
'x, y, z'

loop_
_atom_site_label
_atom_site_type_symbol
_atom_site_fract_x
_atom_site_fract_y
_atom_site_fract_z
_atom_site_U_iso_or_equiv
_atom_site_adp_type
_atom_site_occupancy
_atom_site_symmetry_multiplicity
_atom_site_calc_flag
_atom_site_refinement_flags
_atom_site_disorder_assembly
_atom_site_disorder_group
La1 La 0.727400(8) 0.969193(8) 0.956764(7) 0.00890(4) Uani 1 1 d . . .
La2 La 0.274339(8) 1.028787(8) 1.043867(7) 0.00899(4) Uani 1 1 d . . .
O1 O 0.8980(2) 1.0607(2) 0.85415(19) 0.0177(5) Uani 1 1 d . . .
O2 O 0.6836(2) 1.1890(2) 0.81368(19) 0.0166(5) Uani 1 1 d . . .
O3 O 0.82887(16) 1.40174(16) 0.35223(13) 0.0182(3) Uani 1 1 d . . .
O4 O 0.82414(19) 1.57215(16) 0.15167(14) 0.0238(4) Uani 1 1 d D . .
O5 O 0.8952(3) 1.4022(3) 0.0382(2) 0.0359(6) Uani 1 1 d . . .
O6 O 0.7735(2) 0.9306(2) 0.79201(19) 0.0147(5) Uani 1 1 d . . .
O7 O 0.6833(2) 0.8127(2) 0.77375(19) 0.0214(5) Uani 1 1 d . . .
O8 O 0.72434(18) 1.10999(19) 0.28643(15) 0.0156(4) Uani 1 1 d . . .
O9 O 0.60675(19) 1.1357(2) 0.03093(18) 0.0136(4) Uani 1 1 d D . .
O10 O 0.8632(2) 0.9954(2) 0.08600(18) 0.0124(4) Uani 1 1 d . . .
O11 O 0.4995(2) 1.0701(2) 0.86645(18) 0.0155(5) Uani 1 1 d . . .
O12 O 0.2800(2) 1.1576(2) 0.85463(19) 0.0159(5) Uani 1 1 d . . .
O13 O 0.29692(18) 1.4112(2) 0.35897(16) 0.0174(4) Uani 1 1 d . . .
O14 O 0.22240(19) 1.46423(19) 0.15126(15) 0.0201(4) Uani 1 1 d . . .
O15 O 0.55256(19) 1.4495(2) 0.12049(18) 0.0345(5) Uani 1 1 d . . .
H15O H 0.5419 1.5100 0.1353 0.041 Uiso 1 1 calc R . .
O16 O 0.3227(2) 0.8072(2) 1.20030(19) 0.0151(5) Uani 1 1 d . . .
O17 O 0.1108(2) 0.9385(2) 1.14283(18) 0.0156(5) Uani 1 1 d . . .
O18 O 0.08437(18) 0.61307(18) 1.62643(14) 0.0255(4) Uani 1 1 d . . .
O19 O 0.29886(17) 0.44605(16) 1.88903(14) 0.0204(3) Uani 1 1 d D . .
O20 O 0.1038(3) 0.6377(2) 1.9294(2) 0.0340(6) Uani 1 1 d . . .
O21 O 0.2200(2) 1.0822(2) 1.1995(2) 0.0171(5) Uani 1 1 d . . .
O22 O 0.2922(2) 1.2103(2) 1.22056(19) 0.0197(5) Uani 1 1 d . . .
O23 O 0.2236(2) 0.9088(2) 1.69968(17) 0.0247(5) Uani 1 1 d . . .
O24 O 0.1596(2) 0.9721(2) 1.91719(19) 0.0196(5) Uani 1 1 d . . .
O25 O 0.4149(2) 0.8558(2) 1.98777(19) 0.0172(5) Uani 1 1 d . . .
O26 O 0.5057(2) 0.9352(2) 1.12980(19) 0.0163(5) Uani 1 1 d . . .
O27 O 0.7244(2) 0.8272(2) 1.14778(18) 0.0146(5) Uani 1 1 d . . .
O28 O 0.66348(19) 0.6041(2) 1.63921(17) 0.0175(4) Uani 1 1 d . . .
O29 O 0.7034(2) 0.5763(2) 1.85060(16) 0.0310(5) Uani 1 1 d . . .
O30 O 0.52666(17) 0.41426(16) 1.81196(16) 0.0249(4) Uani 1 1 d . . .
H30O H 0.5579 0.3430 1.8106 0.030 Uiso 1 1 calc R . .
O31 O 0.6677(2) 0.7861(2) 0.9689(2) 0.0154(5) Uani 1 1 d D . .
O32 O 0.9520(2) 0.7827(3) 1.0226(2) 0.0211(5) Uani 1 1 d D . .
O33 O 0.3428(2) 1.2079(2) 1.0321(2) 0.0134(5) Uani 1 1 d . . .
O34 O 0.0522(2) 1.2251(2) 0.9658(2) 0.0188(5) Uani 1 1 d . . .
O35 O -0.0618(3) 1.3994(3) 0.7503(2) 0.0333(6) Uani 1 1 d D . .
O36 O 1.0350(2) 0.6259(2) 1.2410(2) 0.0229(5) Uani 1 1 d D . .
O37 O 0.54763(19) 1.58752(18) 0.22885(17) 0.0297(4) Uani 1 1 d D . .
C1 C 0.8005(3) 1.1567(3) 0.7885(3) 0.0131(7) Uani 1 1 d . . .
C2 C 0.8142(3) 1.2328(3) 0.6765(3) 0.0143(6) Uani 1 1 d . . .
C3 C 0.9363(3) 1.2009(3) 0.6434(3) 0.0207(7) Uani 1 1 d . . .
H3 H 1.0146 1.1389 0.6952 0.025 Uiso 1 1 calc R . .
C4 C 0.9466(3) 1.2580(3) 0.5354(2) 0.0156(6) Uani 1 1 d . . .
H4 H 1.0312 1.2359 0.5135 0.019 Uiso 1 1 calc R . .
C5 C 0.8320(3) 1.3473(3) 0.4607(2) 0.0135(5) Uani 1 1 d . . .
C6 C 0.7090(3) 1.3836(3) 0.4935(2) 0.0165(6) Uani 1 1 d . . .
H6 H 0.6311 1.4476 0.4420 0.020 Uiso 1 1 calc R . .
C7 C 0.6994(3) 1.3273(3) 0.6003(3) 0.0146(6) Uani 1 1 d . . .
H7 H 0.6151 1.3525 0.6224 0.018 Uiso 1 1 calc R . .
C8 C 0.9516(2) 1.3829(2) 0.3142(2) 0.0183(5) Uani 1 1 d . . .
H8A H 1.0116 1.2909 0.3418 0.022 Uiso 1 1 calc R . .
H8B H 0.9958 1.4220 0.3400 0.022 Uiso 1 1 calc R . .
C9 C 0.9229(2) 1.4439(2) 0.19215(19) 0.0189(5) Uani 1 1 d . . .
H9 H 1.0066 1.4434 0.1653 0.023 Uiso 1 1 calc R . .
C10 C 0.8782(3) 1.3726(3) 0.1482(2) 0.0235(6) Uani 1 1 d . . .
H10A H 0.9304 1.2801 0.1926 0.028 Uiso 1 1 calc R . .
H10B H 0.7833 1.3951 0.1531 0.028 Uiso 1 1 calc R . .
C11 C 0.7325(3) 0.8911(3) 0.7355(3) 0.0137(6) Uani 1 1 d . . .
C12 C 0.7366(3) 0.9428(3) 0.6176(2) 0.0113(6) Uani 1 1 d . . .
C13 C 0.6693(3) 0.9214(3) 0.5501(3) 0.0132(6) Uani 1 1 d . . .
H13 H 0.6264 0.8686 0.5807 0.016 Uiso 1 1 calc R . .
C14 C 0.6627(3) 0.9746(3) 0.4392(3) 0.0143(6) Uani 1 1 d . . .
H14 H 0.6156 0.9590 0.3943 0.017 Uiso 1 1 calc R . .
C15 C 0.7261(3) 1.0512(3) 0.3947(2) 0.0125(6) Uani 1 1 d . . .
C16 C 0.7966(3) 1.0724(3) 0.4617(2) 0.0158(6) Uani 1 1 d . . .
H16 H 0.8411 1.1237 0.4314 0.019 Uiso 1 1 calc R . .
C17 C 0.8012(3) 1.0186(3) 0.5715(3) 0.0167(6) Uani 1 1 d . . .
H17 H 0.8490 1.0333 0.6166 0.020 Uiso 1 1 calc R . .
C18 C 0.6618(2) 1.0808(2) 0.21811(19) 0.0126(5) Uani 1 1 d . . .
H18A H 0.5672 1.1052 0.2256 0.015 Uiso 1 1 calc R . .
H18B H 0.7071 0.9887 0.2372 0.015 Uiso 1 1 calc R . .
C19 C 0.6733 1.1569 0.1036 0.009 Uani 1 1 d . . .
H19 H 0.6294 1.2493 0.0868 0.011 Uiso 1 1 calc R . .
C20 C 0.8142(2) 1.1199(2) 0.08107(19) 0.0103(4) Uani 1 1 d . . .
H20A H 0.8150 1.1807 0.0087 0.012 Uiso 1 1 calc R . .
H20B H 0.8703 1.1199 0.1356 0.012 Uiso 1 1 calc R . .
C21 C 0.3829(3) 1.1419(3) 0.8132(3) 0.0115(6) Uani 1 1 d . . .
C22 C 0.3638(3) 1.2126(3) 0.6923(2) 0.0102(6) Uani 1 1 d . . .
C23 C 0.4722(3) 1.1976(3) 0.6375(3) 0.0159(7) Uani 1 1 d . . .
H23 H 0.5598 1.1434 0.6777 0.019 Uiso 1 1 calc R . .
C24 C 0.4549(3) 1.2594(3) 0.5270(3) 0.0134(6) Uani 1 1 d . . .
H24 H 0.5292 1.2460 0.4908 0.016 Uiso 1 1 calc R . .
C25 C 0.3262(3) 1.3422(3) 0.4691(3) 0.0144(6) Uani 1 1 d . . .
C26 C 0.2175(3) 1.3587(3) 0.5222(3) 0.0140(6) Uani 1 1 d . . .
H26 H 0.1301 1.4153 0.4821 0.017 Uiso 1 1 calc R . .
C27 C 0.2362(3) 1.2938(3) 0.6321(3) 0.0136(6) Uani 1 1 d . . .
H27 H 0.1613 1.3042 0.6676 0.016 Uiso 1 1 calc R . .
C28 C 0.4013(3) 1.3856(3) 0.2969(2) 0.0170(6) Uani 1 1 d . . .
H28A H 0.4393 1.2962 0.3075 0.020 Uiso 1 1 calc R . .
H28B H 0.4734 1.4015 0.3185 0.020 Uiso 1 1 calc R . .
C29 C 0.3365(3) 1.4756(2) 0.18031(19) 0.0165(5) Uani 1 1 d . . .
H29 H 0.3068 1.5645 0.1713 0.020 Uiso 1 1 calc R . .
C30 C 0.4299(3) 1.4536(2) 0.1002(2) 0.0234(5) Uani 1 1 d . . .
H30A H 0.4452 1.3724 0.0989 0.028 Uiso 1 1 calc R . .
H30B H 0.3842 1.5221 0.0273 0.028 Uiso 1 1 calc R . .
C31 C 0.2052(3) 0.8405(3) 1.2162(3) 0.0129(6) Uani 1 1 d . . .
C32 C 0.1755(3) 0.7745(3) 1.3232(3) 0.0137(6) Uani 1 1 d . . .
C33 C 0.2771(3) 0.6731(3) 1.4058(3) 0.0174(7) Uani 1 1 d . . .
H33 H 0.3653 0.6417 1.3917 0.021 Uiso 1 1 calc R . .
C34 C 0.2527(3) 0.6160(3) 1.5097(2) 0.0186(6) Uani 1 1 d . . .
H34 H 0.3239 0.5476 1.5658 0.022 Uiso 1 1 calc R . .
C35 C 0.1235(3) 0.6602(3) 1.5301(2) 0.0177(6) Uani 1 1 d . . .
C36 C 0.0206(3) 0.7592(3) 1.4483(3) 0.0175(6) Uani 1 1 d . . .
H36 H -0.0681 0.7880 1.4619 0.021 Uiso 1 1 calc R . .
C37 C 0.0461(3) 0.8167(3) 1.3466(3) 0.0139(6) Uani 1 1 d . . .
H37 H -0.0254 0.8862 1.2914 0.017 Uiso 1 1 calc R . .
C38 C 0.1773(3) 0.5092(2) 1.7198(2) 0.0227(5) Uani 1 1 d . . .
H38A H 0.2632 0.4688 1.6983 0.027 Uiso 1 1 calc R . .
H38B H 0.1437 0.4450 1.7527 0.027 Uiso 1 1 calc R . .
C39 C 0.1988(2) 0.5537(2) 1.80258(19) 0.0196(5) Uani 1 1 d . . .
H39 H 0.2300 0.6207 1.7689 0.024 Uiso 1 1 calc R . .
C40 C 0.0763(3) 0.6035(3) 1.8482(2) 0.0301(7) Uani 1 1 d . . .
H40A H 0.0053 0.6789 1.7897 0.036 Uiso 1 1 calc R . .
H40B H 0.0444 0.5378 1.8800 0.036 Uiso 1 1 calc R . .
C41 C 0.2518(3) 1.1262(3) 1.2565(3) 0.0136(6) Uani 1 1 d . . .
C42 C 0.2432(3) 1.0725(3) 1.3733(3) 0.0139(6) Uani 1 1 d . . .
C43 C 0.1713(3) 1.0015(3) 1.4129(3) 0.0149(6) Uani 1 1 d . . .
H43 H 0.1253 0.9897 1.3640 0.018 Uiso 1 1 calc R . .
C44 C 0.1666(3) 0.9486(3) 1.5214(3) 0.0203(7) Uani 1 1 d . . .
H44 H 0.1163 0.9021 1.5469 0.024 Uiso 1 1 calc R . .
C45 C 0.2356(3) 0.9636(3) 1.5933(2) 0.0172(6) Uani 1 1 d . . .
C46 C 0.3089(3) 1.0320(3) 1.5565(3) 0.0168(7) Uani 1 1 d . . .
H46 H 0.3572 1.0413 1.6059 0.020 Uiso 1 1 calc R . .
C47 C 0.3105(3) 1.0867(3) 1.4464(3) 0.0173(7) Uani 1 1 d . . .
H47 H 0.3590 1.1350 1.4209 0.021 Uiso 1 1 calc R . .
C48 C 0.2818(3) 0.9321(3) 1.7750(2) 0.0232(6) Uani 1 1 d . . .
H48A H 0.2502 1.0246 1.7503 0.028 Uiso 1 1 calc R . .
H48B H 0.3800 0.8915 1.7824 0.028 Uiso 1 1 calc R . .
C49 C 0.2385(3) 0.8744(2) 1.8851(2) 0.0196(5) Uani 1 1 d . . .
H49 H 0.1865 0.8298 1.8785 0.024 Uiso 1 1 calc R . .
C50 C 0.3585(3) 0.7829(2) 1.9709(2) 0.0248(5) Uani 1 1 d . . .
H50A H 0.3333 0.7364 2.0384 0.030 Uiso 1 1 calc R . .
H50B H 0.4231 0.7206 1.9475 0.030 Uiso 1 1 calc R . .
C51 C 0.6184(3) 0.8517(3) 1.1871(3) 0.0120(6) Uani 1 1 d . . .
C52 C 0.6275(3) 0.7845(3) 1.3054(3) 0.0128(6) Uani 1 1 d . . .
C53 C 0.5154(3) 0.8135(3) 1.3532(2) 0.0099(6) Uani 1 1 d . . .
H53 H 0.4313 0.8746 1.3089 0.012 Uiso 1 1 calc R . .
C54 C 0.5232(3) 0.7552(3) 1.4645(3) 0.0158(6) Uani 1 1 d . . .
H54 H 0.4454 0.7764 1.4960 0.019 Uiso 1 1 calc R . .
C55 C 0.6456(3) 0.6663(3) 1.5286(2) 0.0126(6) Uani 1 1 d . . .
C56 C 0.7600(3) 0.6346(3) 1.4833(3) 0.0163(7) Uani 1 1 d . . .
H56 H 0.8437 0.5728 1.5279 0.020 Uiso 1 1 calc R . .
C57 C 0.7508(3) 0.6943(3) 1.3719(3) 0.0141(6) Uani 1 1 d . . .
H57 H 0.8289 0.6737 1.3407 0.017 Uiso 1 1 calc R . .
C58 C 0.5508(3) 0.6471(3) 1.6887(2) 0.0153(5) Uani 1 1 d . . .
H58A H 0.4779 0.6350 1.6632 0.018 Uiso 1 1 calc R . .
H58B H 0.5185 0.7387 1.6692 0.018 Uiso 1 1 calc R . .
C59 C 0.5922(3) 0.5714(2) 1.80985(19) 0.0189(5) Uani 1 1 d . . .
H59 H 0.5157 0.6071 1.8445 0.023 Uiso 1 1 calc R . .
C60 C 0.6318(2) 0.4317(2) 1.8484(2) 0.0193(5) Uani 1 1 d . . .
H60A H 0.7127 0.3928 1.8205 0.023 Uiso 1 1 calc R . .
H60B H 0.6526 0.3890 1.9283 0.023 Uiso 1 1 calc R . .
H4O H 0.853(4) 1.612(3) 0.173(3) 0.060(12) Uiso 1 1 d D . .
H5O H 0.818(4) 1.455(4) 0.001(4) 0.055(13) Uiso 1 1 d . . .
H9O H 0.530(2) 1.147(3) 0.045(3) 0.026(9) Uiso 1 1 d D . .
H10O H 0.938(4) 0.965(4) 0.098(3) 0.032(11) Uiso 1 1 d . . .
H14O H 0.247(3) 1.394(3) 0.173(2) 0.012(7) Uiso 1 1 d . . .
H19O H 0.377(2) 0.433(3) 1.864(3) 0.040(9) Uiso 1 1 d D . .
H20O H 0.139(4) 0.565(4) 1.991(4) 0.041(12) Uiso 1 1 d . . .
H24O H 0.088(4) 1.000(4) 1.906(3) 0.025(10) Uiso 1 1 d . . .
H25O H 0.501(3) 0.823(3) 1.989(2) 0.019(8) Uiso 1 1 d . . .
H29O H 0.696(3) 0.651(4) 1.824(3) 0.035(9) Uiso 1 1 d . . .
H31A H 0.718(3) 0.722(3) 1.012(3) 0.019(9) Uiso 1 1 d . . .
H31B H 0.687(6) 0.782(6) 0.907(3) 0.10(2) Uiso 1 1 d D . .
H32A H 0.980(3) 0.739(3) 1.085(3) 0.016(8) Uiso 1 1 d . . .
H32B H 0.978(5) 0.744(5) 0.981(4) 0.09(2) Uiso 1 1 d D . .
H33A H 0.323(3) 1.214(3) 1.093(3) 0.017(8) Uiso 1 1 d . . .
H33B H 0.309(4) 1.288(4) 0.983(3) 0.036(11) Uiso 1 1 d . . .
H34A H 0.034(5) 1.276(5) 0.886(4) 0.080(17) Uiso 1 1 d . . .
H34B H 0.009(3) 1.267(3) 0.994(3) 0.023(9) Uiso 1 1 d . . .
H37A H 0.493(4) 1.670(2) 0.206(4) 0.085(15) Uiso 1 1 d D . .
H37B H 0.626(4) 1.594(4) 0.227(3) 0.049(10) Uiso 1 1 d . . .
H36A H 1.058(3) 0.661(3) 1.282(3) 0.037(10) Uiso 1 1 d . . .
H35A H -0.120(5) 1.469(4) 0.755(5) 0.10(2) Uiso 1 1 d D . .
H35B H -0.101(6) 1.382(7) 0.705(5) 0.14(3) Uiso 1 1 d D . .
H36B H 1.095(4) 0.565(4) 1.224(5) 0.082(18) Uiso 1 1 d D . .

loop_
_atom_site_aniso_label
_atom_site_aniso_U_11
_atom_site_aniso_U_22
_atom_site_aniso_U_33
_atom_site_aniso_U_23
_atom_site_aniso_U_13
_atom_site_aniso_U_12
La1 0.01012(7) 0.01128(7) 0.00520(8) -0.00292(6) 0.00140(5) -0.00528(6)
La2 0.00926(6) 0.01148(7) 0.00591(8) -0.00317(6) 0.00147(5) -0.00488(6)
O1 0.0198(11) 0.0182(11) 0.0127(12) -0.0021(10) 0.0018(9) -0.0107(9)
O2 0.0198(11) 0.0181(11) 0.0141(11) -0.0069(9) 0.0072(8) -0.0107(9)
O3 0.0163(8) 0.0233(9) 0.0084(8) -0.0020(7) 0.0024(6) -0.0077(7)
O4 0.0363(10) 0.0163(8) 0.0147(9) -0.0025(7) 0.0004(7) -0.0118(8)
O5 0.0385(13) 0.0379(15) 0.0165(13) -0.0167(12) 0.0008(11) 0.0012(12)
O6 0.0196(10) 0.0225(11) 0.0080(10) -0.0088(9) 0.0059(8) -0.0126(9)
O7 0.0402(12) 0.0216(11) 0.0105(11) -0.0060(9) 0.0066(9) -0.0218(10)
O8 0.0265(10) 0.0233(9) 0.0073(9) -0.0076(8) 0.0058(7) -0.0193(9)
O9 0.0087(8) 0.0216(10) 0.0109(10) -0.0084(8) 0.0034(7) -0.0059(8)
O10 0.0101(9) 0.0157(9) 0.0135(10) -0.0089(8) 0.0026(7) -0.0053(7)
O11 0.0149(10) 0.0189(11) 0.0092(11) -0.0019(9) -0.0018(8) -0.0082(9)
O12 0.0141(10) 0.0206(11) 0.0103(11) -0.0045(9) 0.0024(8) -0.0075(8)
O13 0.0173(10) 0.0213(10) 0.0056(9) -0.0018(7) 0.0026(7) -0.0053(8)
O14 0.0225(9) 0.0188(10) 0.0178(9) -0.0067(8) 0.0018(7) -0.0092(8)
O15 0.0303(10) 0.0452(12) 0.0406(12) -0.0265(11) 0.0112(9) -0.0205(9)
O16 0.0141(10) 0.0159(11) 0.0125(11) -0.0036(9) 0.0056(8) -0.0067(9)
O17 0.0116(9) 0.0224(12) 0.0097(11) -0.0022(10) -0.0004(8) -0.0094(9)
O18 0.0273(10) 0.0309(10) 0.0104(9) -0.0043(8) 0.0066(7) -0.0107(8)
O19 0.0208(8) 0.0188(8) 0.0143(9) -0.0035(7) 0.0026(7) -0.0058(7)
O20 0.0375(12) 0.0295(13) 0.0173(13) -0.0133(11) 0.0007(9) 0.0039(10)
O21 0.0201(11) 0.0206(11) 0.0149(12) -0.0101(9) 0.0035(8) -0.0105(9)
O22 0.0310(11) 0.0203(10) 0.0145(11) -0.0089(9) 0.0077(8) -0.0161(9)
O23 0.0456(13) 0.0318(11) 0.0100(10) -0.0104(9) 0.0092(9) -0.0280(11)
O24 0.0152(10) 0.0337(13) 0.0163(11) -0.0154(10) 0.0041(8) -0.0121(9)
O25 0.0142(10) 0.0187(10) 0.0237(12) -0.0126(9) 0.0062(8) -0.0084(8)
O26 0.0146(10) 0.0175(11) 0.0120(12) -0.0015(9) -0.0007(8) -0.0074(9)
O27 0.0186(10) 0.0153(10) 0.0076(11) -0.0034(9) 0.0054(8) -0.0071(8)
O28 0.0166(10) 0.0206(9) 0.0082(9) -0.0040(8) 0.0034(7) -0.0041(8)
O29 0.0521(14) 0.0222(11) 0.0177(10) -0.0028(9) -0.0084(9) -0.0206(10)
O30 0.0229(9) 0.0163(8) 0.0373(11) -0.0113(8) 0.0088(8) -0.0106(7)
O31 0.0177(11) 0.0136(12) 0.0125(13) -0.0048(10) 0.0035(9) -0.0056(10)
O32 0.0202(11) 0.0220(11) 0.0118(11) -0.0064(10) 0.0012(8) -0.0019(9)
O33 0.0165(10) 0.0151(11) 0.0094(12) -0.0052(10) 0.0052(8) -0.0079(9)
O34 0.0154(10) 0.0192(11) 0.0148(12) -0.0080(10) 0.0040(9) -0.0010(9)
O35 0.0280(12) 0.0318(14) 0.0272(14) -0.0032(11) 0.0014(10) -0.0108(11)
O36 0.0189(10) 0.0202(10) 0.0255(12) -0.0098(9) 0.0025(8) -0.0051(9)
O37 0.0212(9) 0.0218(10) 0.0411(12) -0.0131(9) -0.0019(8) -0.0052(8)
C1 0.0164(14) 0.0185(16) 0.0119(17) -0.0091(14) 0.0038(12) -0.0121(13)
C2 0.0200(14) 0.0167(15) 0.0132(17) -0.0082(13) 0.0071(12) -0.0129(12)
C3 0.0198(14) 0.0179(14) 0.0191(17) -0.0033(12) 0.0004(11) -0.0080(12)
C4 0.0120(12) 0.0196(13) 0.0127(14) -0.0044(12) 0.0046(10) -0.0073(11)
C5 0.0206(13) 0.0140(11) 0.0074(12) -0.0040(10) 0.0045(10) -0.0099(11)
C6 0.0140(12) 0.0174(12) 0.0148(13) -0.0051(10) 0.0011(10) -0.0057(11)
C7 0.0140(12) 0.0155(13) 0.0124(14) -0.0041(11) 0.0035(10) -0.0067(11)
C8 0.0154(10) 0.0253(12) 0.0136(12) -0.0069(10) 0.0054(9) -0.0101(10)
C9 0.0197(11) 0.0231(12) 0.0113(12) -0.0030(10) 0.0040(9) -0.0115(10)
C10 0.0236(13) 0.0254(13) 0.0190(14) -0.0119(11) 0.0022(11) -0.0065(11)
C11 0.0156(13) 0.0106(12) 0.0148(15) -0.0056(11) 0.0038(10) -0.0057(11)
C12 0.0157(13) 0.0108(12) 0.0061(13) -0.0043(11) 0.0048(10) -0.0044(10)
C13 0.0176(13) 0.0183(14) 0.0112(15) -0.0087(12) 0.0050(10) -0.0124(11)
C14 0.0193(13) 0.0196(14) 0.0106(14) -0.0073(11) 0.0034(10) -0.0137(11)
C15 0.0163(13) 0.0160(12) 0.0084(13) -0.0090(11) 0.0031(10) -0.0064(10)
C16 0.0207(14) 0.0202(13) 0.0126(14) -0.0082(11) 0.0079(10) -0.0138(12)
C17 0.0176(13) 0.0214(14) 0.0162(15) -0.0114(12) 0.0021(10) -0.0099(11)
C18 0.0148(11) 0.0189(11) 0.0081(11) -0.0076(9) 0.0046(9) -0.0095(10)
C19 0.014 0.009 0.001 -0.001 0.000 -0.004
C20 0.0114(10) 0.0140(11) 0.0079(11) -0.0043(9) 0.0033(8) -0.0083(9)
C21 0.0156(14) 0.0136(15) 0.0059(16) -0.0031(13) 0.0004(11) -0.0081(12)
C22 0.0178(13) 0.0126(14) 0.0036(14) -0.0027(12) 0.0046(11) -0.0107(12)
C23 0.0126(13) 0.0173(14) 0.0156(16) -0.0067(13) -0.0026(11) -0.0048(11)
C24 0.0155(13) 0.0177(13) 0.0082(14) -0.0050(11) 0.0063(10) -0.0091(11)
C25 0.0192(13) 0.0127(12) 0.0079(13) -0.0011(11) -0.0019(10) -0.0071(10)
C26 0.0133(12) 0.0166(13) 0.0113(13) -0.0054(11) 0.0015(10) -0.0064(10)
C27 0.0123(12) 0.0147(13) 0.0119(15) -0.0039(11) 0.0012(10) -0.0060(11)
C28 0.0158(13) 0.0171(13) 0.0137(13) -0.0035(11) 0.0027(10) -0.0065(11)
C29 0.0197(12) 0.0171(11) 0.0088(11) -0.0041(10) 0.0050(9) -0.0062(10)
C30 0.0288(13) 0.0211(12) 0.0227(14) -0.0115(11) 0.0122(10) -0.0115(11)
C31 0.0171(15) 0.0118(15) 0.0105(16) -0.0032(13) 0.0015(12) -0.0085(13)
C32 0.0165(14) 0.0122(14) 0.0111(16) -0.0021(13) -0.0009(11) -0.0077(11)
C33 0.0159(13) 0.0189(14) 0.0179(15) -0.0068(12) 0.0043(10) -0.0092(11)
C34 0.0201(14) 0.0176(12) 0.0116(13) 0.0001(10) -0.0019(11) -0.0086(12)
C35 0.0261(14) 0.0192(13) 0.0118(13) -0.0068(11) 0.0062(11) -0.0137(12)
C36 0.0153(13) 0.0224(14) 0.0152(14) -0.0073(12) 0.0027(10) -0.0095(11)
C37 0.0138(12) 0.0187(13) 0.0079(14) -0.0037(11) 0.0025(10) -0.0081(11)
C38 0.0287(13) 0.0236(12) 0.0148(12) -0.0076(11) 0.0062(10) -0.0115(11)
C39 0.0235(12) 0.0164(11) 0.0143(12) -0.0047(10) 0.0021(9) -0.0065(10)
C40 0.0240(14) 0.0393(17) 0.0217(15) -0.0177(14) 0.0028(11) -0.0049(13)
C41 0.0157(13) 0.0146(13) 0.0069(14) -0.0052(11) 0.0020(10) -0.0030(10)
C42 0.0126(12) 0.0125(13) 0.0147(15) -0.0067(11) -0.0004(10) -0.0029(10)
C43 0.0191(13) 0.0174(13) 0.0115(14) -0.0078(11) 0.0042(10) -0.0098(11)
C44 0.0280(16) 0.0237(15) 0.0216(16) -0.0150(13) 0.0105(12) -0.0179(13)
C45 0.0272(15) 0.0171(13) 0.0078(13) -0.0037(11) 0.0074(11) -0.0119(12)
C46 0.0185(13) 0.0223(14) 0.0134(14) -0.0110(12) 0.0018(10) -0.0092(11)
C47 0.0194(14) 0.0163(14) 0.0162(16) -0.0075(13) 0.0064(11) -0.0076(11)
C48 0.0346(16) 0.0273(14) 0.0132(13) -0.0098(11) 0.0059(12) -0.0178(14)
C49 0.0232(13) 0.0194(12) 0.0205(14) -0.0099(11) 0.0029(11) -0.0121(11)
C50 0.0302(13) 0.0260(13) 0.0279(15) -0.0163(12) 0.0092(11) -0.0166(11)
C51 0.0152(14) 0.0106(14) 0.0129(17) -0.0058(13) 0.0020(12) -0.0073(12)
C52 0.0112(13) 0.0123(14) 0.0141(16) -0.0055(13) -0.0025(11) -0.0045(11)
C53 0.0137(12) 0.0113(12) 0.0042(13) -0.0012(10) 0.0021(10) -0.0071(10)
C54 0.0151(13) 0.0194(14) 0.0151(15) -0.0082(12) 0.0030(10) -0.0088(11)
C55 0.0187(13) 0.0146(13) 0.0076(13) -0.0052(11) 0.0065(10) -0.0098(11)
C56 0.0152(13) 0.0145(13) 0.0105(14) -0.0008(11) -0.0023(10) -0.0032(11)
C57 0.0132(12) 0.0173(14) 0.0123(15) -0.0078(12) 0.0057(10) -0.0060(11)
C58 0.0185(13) 0.0168(13) 0.0094(12) -0.0044(10) 0.0061(10) -0.0082(11)
C59 0.0300(13) 0.0149(12) 0.0120(12) -0.0052(10) 0.0074(10) -0.0110(11)
C60 0.0220(11) 0.0158(11) 0.0185(12) -0.0053(10) 0.0068(9) -0.0094(9)

loop_
_atom_type_symbol
_atom_type_description
_atom_type_scat_dispersion_real
_atom_type_scat_dispersion_imag
_atom_type_scat_source
C C 0.0033 0.0016 'International Tables Vol C Tables 4.2.6.8 and 6.1.1.4'
H H 0.0000 0.0000 'International Tables Vol C Tables 4.2.6.8 and 6.1.1.4'
O O 0.0106 0.0060 'International Tables Vol C Tables 4.2.6.8 and 6.1.1.4'
La La -0.2871 2.4523 'International Tables Vol C Tables 4.2.6.8 and 6.1.1.4'

loop_
_geom_angle_atom_site_label_1
_geom_angle_atom_site_label_2
_geom_angle_atom_site_label_3
_geom_angle
_geom_angle_site_symmetry_1
_geom_angle_site_symmetry_3
_geom_angle_publ_flag
O11 La1 O32 149.75(8) . . ?
O11 La1 O6 82.05(8) . . ?
O32 La1 O6 78.19(8) . . ?
O11 La1 O27 104.01(7) . . ?
O32 La1 O27 74.05(8) . . ?
O6 La1 O27 132.31(8) . . ?
O11 La1 O2 73.27(8) . . ?
O32 La1 O2 123.61(8) . . ?
O6 La1 O2 77.94(7) . . ?
O27 La1 O2 149.57(7) . . ?
O11 La1 O10 137.58(7) . 1_556 ?
O32 La1 O10 71.60(8) . 1_556 ?
O6 La1 O10 132.51(7) . 1_556 ?
O27 La1 O10 72.40(7) . 1_556 ?
O2 La1 O10 89.17(7) . 1_556 ?
O11 La1 O9 77.05(7) . 1_556 ?
O32 La1 O9 130.29(8) . 1_556 ?
O6 La1 O9 146.12(7) . 1_556 ?
O27 La1 O9 79.12(7) . 1_556 ?
O2 La1 O9 70.69(7) . 1_556 ?
O10 La1 O9 60.63(6) 1_556 1_556 ?
O11 La1 O31 72.96(8) . . ?
O32 La1 O31 78.94(8) . . ?
O6 La1 O31 70.51(8) . . ?
O27 La1 O31 66.66(8) . . ?
O2 La1 O31 136.21(8) . . ?
O10 La1 O31 134.60(7) 1_556 . ?
O9 La1 O31 126.28(7) 1_556 . ?
O11 La1 O1 118.37(7) . . ?
O32 La1 O1 74.67(8) . . ?
O6 La1 O1 68.11(7) . . ?
O27 La1 O1 136.18(7) . . ?
O2 La1 O1 49.05(7) . . ?
O10 La1 O1 69.07(7) 1_556 . ?
O9 La1 O1 99.03(7) 1_556 . ?
O31 La1 O1 134.38(8) . . ?
O11 La1 C1 94.19(8) . . ?
O32 La1 C1 98.45(9) . . ?
O6 La1 C1 66.21(8) . . ?
O27 La1 C1 155.20(8) . . ?
O2 La1 C1 25.35(8) . . ?
O10 La1 C1 82.80(8) 1_556 . ?
O9 La1 C1 88.90(8) 1_556 . ?
O31 La1 C1 136.17(8) . . ?
O1 La1 C1 24.73(7) . . ?
O26 La2 O12 101.87(7) . . ?
O26 La2 O21 84.64(8) . . ?
O12 La2 O21 132.04(8) . . ?
O26 La2 O25 71.38(7) . 1_554 ?
O12 La2 O25 79.28(8) . 1_554 ?
O21 La2 O25 144.81(8) . 1_554 ?
O26 La2 O34 147.17(8) . . ?
O12 La2 O34 71.89(8) . . ?
O21 La2 O34 77.53(8) . . ?
O25 La2 O34 135.19(8) 1_554 . ?
O26 La2 O16 73.98(7) . . ?
O12 La2 O16 149.60(8) . . ?
O21 La2 O16 78.15(8) . . ?
O25 La2 O16 70.82(7) 1_554 . ?
O34 La2 O16 127.41(8) . . ?
O26 La2 O17 120.59(7) . . ?
O12 La2 O17 135.30(7) . . ?
O21 La2 O17 69.74(8) . . ?
O25 La2 O17 100.37(8) 1_554 . ?
O34 La2 O17 78.63(8) . . ?
O16 La2 O17 49.25(6) . . ?
O26 La2 O33 69.01(7) . . ?
O12 La2 O33 69.43(8) . . ?
O21 La2 O33 69.06(8) . . ?
O25 La2 O33 121.84(7) 1_554 . ?
O34 La2 O33 78.88(8) . . ?
O16 La2 O33 131.96(7) . . ?
O17 La2 O33 136.28(7) . . ?
O26 La2 O24 131.40(7) . 1_554 ?
O12 La2 O24 72.34(7) . 1_554 ?
O21 La2 O24 135.79(7) . 1_554 ?
O25 La2 O24 60.07(7) 1_554 1_554 ?
O34 La2 O24 78.61(8) . 1_554 ?
O16 La2 O24 87.78(7) . 1_554 ?
O17 La2 O24 69.41(7) . 1_554 ?
O33 La2 O24 140.01(8) . 1_554 ?
O26 La2 C31 95.62(8) . . ?
O12 La2 C31 154.12(8) . . ?
O21 La2 C31 68.08(9) . . ?
O25 La2 C31 88.57(8) 1_554 . ?
O34 La2 C31 102.78(9) . . ?
O16 La2 C31 24.63(8) . . ?
O17 La2 C31 25.35(7) . . ?
O33 La2 C31 135.52(8) . . ?
O24 La2 C31 81.80(8) 1_554 . ?
C1 O1 La1 89.03(19) . . ?
C1 O2 La1 96.5(2) . . ?
C5 O3 C8 118.23(19) . . ?
C9 O4 H4O 108(3) . . ?
C10 O5 H5O 105(3) . . ?
C11 O6 La1 138.9(2) . . ?
C15 O8 C18 116.5(2) . . ?
C19 O9 La1 123.57(11) . 1_554 ?
C19 O9 H9O 109(2) . . ?
La1 O9 H9O 118(2) 1_554 . ?
C20 O10 La1 116.15(14) . 1_554 ?
C20 O10 H10O 108(3) . . ?
La1 O10 H10O 125(3) 1_554 . ?
C21 O11 La1 169.2(2) . . ?
C21 O12 La2 124.9(2) . . ?
C25 O13 C28 118.8(2) . . ?
C29 O14 H14O 103(2) . . ?
C30 O15 H15O 109.5 . . ?
C31 O16 La2 94.48(19) . . ?
C31 O17 La2 92.83(18) . . ?
C35 O18 C38 121.7(2) . . ?
C39 O19 H19O 105(2) . . ?
C40 O20 H20O 107(3) . . ?
C41 O21 La2 142.9(2) . . ?
C45 O23 C48 117.5(2) . . ?
C49 O24 La2 120.20(16) . 1_556 ?
C49 O24 H24O 120(3) . . ?
La2 O24 H24O 119(3) 1_556 . ?
C50 O25 La2 118.77(16) . 1_556 ?
C50 O25 H25O 112(2) . . ?
La2 O25 H25O 128(2) 1_556 . ?
C51 O26 La2 159.3(2) . . ?
C51 O27 La1 120.9(2) . . ?
C55 O28 C58 116.7(2) . . ?
C59 O29 H29O 112(2) . . ?
C60 O30 H30O 109.5 . . ?
La1 O31 H31A 110(3) . . ?
La1 O31 H31B 101(5) . . ?
H31A O31 H31B 104(5) . . ?
La1 O32 H32A 121(2) . . ?
La1 O32 H32B 116(4) . . ?
H32A O32 H32B 116(4) . . ?
La2 O33 H33A 102(2) . . ?
La2 O33 H33B 128(2) . . ?
H33A O33 H33B 103(3) . . ?
La2 O34 H34A 116(3) . . ?
La2 O34 H34B 128(2) . . ?
H34A O34 H34B 111(4) . . ?
H35A O35 H35B 110(6) . . ?
H36A O36 H36B 124(4) . . ?
H37A O37 H37B 97(4) . . ?
O1 C1 O2 120.4(3) . . ?
O1 C1 C2 121.4(3) . . ?
O2 C1 C2 118.1(3) . . ?
O1 C1 La1 66.24(18) . . ?
O2 C1 La1 58.12(17) . . ?
C2 C1 La1 156.1(2) . . ?
C3 C2 C7 119.1(3) . . ?
C3 C2 C1 121.0(3) . . ?
C7 C2 C1 119.4(3) . . ?
C2 C3 C4 121.1(3) . . ?
C2 C3 H3 119.4 . . ?
C4 C3 H3 119.4 . . ?
C5 C4 C3 119.0(3) . . ?
C5 C4 H4 120.5 . . ?
C3 C4 H4 120.5 . . ?
O3 C5 C4 124.1(2) . . ?
O3 C5 C6 115.4(2) . . ?
C4 C5 C6 120.5(3) . . ?
C7 C6 C5 120.3(3) . . ?
C7 C6 H6 119.9 . . ?
C5 C6 H6 119.9 . . ?
C6 C7 C2 120.0(3) . . ?
C6 C7 H7 120.0 . . ?
C2 C7 H7 120.0 . . ?
O3 C8 C9 108.19(18) . . ?
O3 C8 H8A 110.1 . . ?
C9 C8 H8A 110.1 . . ?
O3 C8 H8B 110.1 . . ?
C9 C8 H8B 110.1 . . ?
H8A C8 H8B 108.4 . . ?
O4 C9 C8 110.7(2) . . ?
O4 C9 C10 109.23(19) . . ?
C8 C9 C10 112.2(2) . . ?
O4 C9 H9 108.2 . . ?
C8 C9 H9 108.2 . . ?
C10 C9 H9 108.2 . . ?
O5 C10 C9 111.5(2) . . ?
O5 C10 H10A 109.3 . . ?
C9 C10 H10A 109.3 . . ?
O5 C10 H10B 109.3 . . ?
C9 C10 H10B 109.3 . . ?
H10A C10 H10B 108.0 . . ?
O6 C11 O7 123.1(3) . . ?
O6 C11 C12 118.5(3) . . ?
O7 C11 C12 118.3(3) . . ?
C13 C12 C17 118.3(3) . . ?
C13 C12 C11 119.9(3) . . ?
C17 C12 C11 121.8(3) . . ?
C12 C13 C14 122.0(3) . . ?
C12 C13 H13 119.0 . . ?
C14 C13 H13 119.0 . . ?
C13 C14 C15 118.9(3) . . ?
C13 C14 H14 120.6 . . ?
C15 C14 H14 120.6 . . ?
O8 C15 C14 123.8(2) . . ?
O8 C15 C16 116.1(3) . . ?
C14 C15 C16 120.1(3) . . ?
C17 C16 C15 119.8(3) . . ?
C17 C16 H16 120.1 . . ?
C15 C16 H16 120.1 . . ?
C16 C17 C12 121.0(3) . . ?
C16 C17 H17 119.5 . . ?
C12 C17 H17 119.5 . . ?
O8 C18 C19 106.09(17) . . ?
O8 C18 H18A 110.5 . . ?
C19 C18 H18A 110.5 . . ?
O8 C18 H18B 110.5 . . ?
C19 C18 H18B 110.5 . . ?
H18A C18 H18B 108.7 . . ?
O9 C19 C20 105.62(12) . . ?
O9 C19 C18 108.56(13) . . ?
C20 C19 C18 114.85(13) . . ?
O9 C19 H19 109.2 . . ?
C20 C19 H19 109.2 . . ?
C18 C19 H19 109.2 . . ?
O10 C20 C19 106.87(16) . . ?
O10 C20 H20A 110.3 . . ?
C19 C20 H20A 110.3 . . ?
O10 C20 H20B 110.3 . . ?
C19 C20 H20B 110.3 . . ?
H20A C20 H20B 108.6 . . ?
O12 C21 O11 123.9(3) . . ?
O12 C21 C22 116.9(3) . . ?
O11 C21 C22 119.1(3) . . ?
C27 C22 C23 118.3(3) . . ?
C27 C22 C21 120.2(3) . . ?
C23 C22 C21 121.5(3) . . ?
C24 C23 C22 121.6(3) . . ?
C24 C23 H23 119.2 . . ?
C22 C23 H23 119.2 . . ?
C23 C24 C25 118.7(3) . . ?
C23 C24 H24 120.6 . . ?
C25 C24 H24 120.6 . . ?
O13 C25 C26 115.6(3) . . ?
O13 C25 C24 124.0(3) . . ?
C26 C25 C24 120.4(3) . . ?
C27 C26 C25 120.1(3) . . ?
C27 C26 H26 119.9 . . ?
C25 C26 H26 119.9 . . ?
C26 C27 C22 120.7(3) . . ?
C26 C27 H27 119.6 . . ?
C22 C27 H27 119.6 . . ?
O13 C28 C29 105.5(2) . . ?
O13 C28 H28A 110.6 . . ?
C29 C28 H28A 110.6 . . ?
O13 C28 H28B 110.6 . . ?
C29 C28 H28B 110.6 . . ?
H28A C28 H28B 108.8 . . ?
O14 C29 C28 111.5(2) . . ?
O14 C29 C30 107.15(19) . . ?
C28 C29 C30 113.2(2) . . ?
O14 C29 H29 108.3 . . ?
C28 C29 H29 108.3 . . ?
C30 C29 H29 108.3 . . ?
O15 C30 C29 116.1(2) . . ?
O15 C30 H30A 108.3 . . ?
C29 C30 H30A 108.3 . . ?
O15 C30 H30B 108.3 . . ?
C29 C30 H30B 108.3 . . ?
H30A C30 H30B 107.4 . . ?
O16 C31 O17 119.9(3) . . ?
O16 C31 C32 120.4(3) . . ?
O17 C31 C32 119.5(3) . . ?
O16 C31 La2 60.89(17) . . ?
O17 C31 La2 61.82(17) . . ?
C32 C31 La2 158.3(2) . . ?
C33 C32 C37 117.6(3) . . ?
C33 C32 C31 120.5(3) . . ?
C37 C32 C31 121.7(3) . . ?
C32 C33 C34 121.5(3) . . ?
C32 C33 H33 119.3 . . ?
C34 C33 H33 119.3 . . ?
C35 C34 C33 119.3(3) . . ?
C35 C34 H34 120.3 . . ?
C33 C34 H34 120.3 . . ?
O18 C35 C36 114.0(3) . . ?
O18 C35 C34 126.0(3) . . ?
C36 C35 C34 120.1(3) . . ?
C35 C36 C37 120.1(3) . . ?
C35 C36 H36 119.9 . . ?
C37 C36 H36 119.9 . . ?
C36 C37 C32 121.3(3) . . ?
C36 C37 H37 119.3 . . ?
C32 C37 H37 119.3 . . ?
O18 C38 C39 111.1(2) . . ?
O18 C38 H38A 109.4 . . ?
C39 C38 H38A 109.4 . . ?
O18 C38 H38B 109.4 . . ?
C39 C38 H38B 109.4 . . ?
H38A C38 H38B 108.0 . . ?
O19 C39 C40 107.9(2) . . ?
O19 C39 C38 107.09(19) . . ?
C40 C39 C38 112.8(2) . . ?
O19 C39 H39 109.7 . . ?
C40 C39 H39 109.7 . . ?
C38 C39 H39 109.7 . . ?
O20 C40 C39 110.5(2) . . ?
O20 C40 H40A 109.5 . . ?
C39 C40 H40A 109.5 . . ?
O20 C40 H40B 109.5 . . ?
C39 C40 H40B 109.5 . . ?
H40A C40 H40B 108.1 . . ?
O22 C41 O21 123.8(3) . . ?
O22 C41 C42 118.8(3) . . ?
O21 C41 C42 117.3(3) . . ?
C47 C42 C43 118.2(3) . . ?
C47 C42 C41 120.7(3) . . ?
C43 C42 C41 121.1(3) . . ?
C44 C43 C42 121.1(3) . . ?
C44 C43 H43 119.5 . . ?
C42 C43 H43 119.5 . . ?
C43 C44 C45 119.7(3) . . ?
C43 C44 H44 120.2 . . ?
C45 C44 H44 120.2 . . ?
O23 C45 C44 115.5(3) . . ?
O23 C45 C46 124.1(3) . . ?
C44 C45 C46 120.5(3) . . ?
C45 C46 C47 119.0(3) . . ?
C45 C46 H46 120.5 . . ?
C47 C46 H46 120.5 . . ?
C42 C47 C46 121.5(3) . . ?
C42 C47 H47 119.2 . . ?
C46 C47 H47 119.2 . . ?
O23 C48 C49 106.9(2) . . ?
O23 C48 H48A 110.3 . . ?
C49 C48 H48A 110.3 . . ?
O23 C48 H48B 110.3 . . ?
C49 C48 H48B 110.3 . . ?
H48A C48 H48B 108.6 . . ?
O24 C49 C50 107.3(2) . . ?
O24 C49 C48 110.4(2) . . ?
C50 C49 C48 109.8(2) . . ?
O24 C49 H49 109.8 . . ?
C50 C49 H49 109.8 . . ?
C48 C49 H49 109.8 . . ?
O25 C50 C49 106.5(2) . . ?
O25 C50 H50A 110.4 . . ?
C49 C50 H50A 110.4 . . ?
O25 C50 H50B 110.4 . . ?
C49 C50 H50B 110.4 . . ?
H50A C50 H50B 108.6 . . ?
O27 C51 O26 122.3(3) . . ?
O27 C51 C52 118.7(3) . . ?
O26 C51 C52 119.0(3) . . ?
C53 C52 C57 118.5(3) . . ?
C53 C52 C51 120.8(3) . . ?
C57 C52 C51 120.6(3) . . ?
C52 C53 C54 121.5(3) . . ?
C52 C53 H53 119.2 . . ?
C54 C53 H53 119.2 . . ?
C55 C54 C53 119.1(3) . . ?
C55 C54 H54 120.4 . . ?
C53 C54 H54 120.4 . . ?
O28 C55 C54 123.4(3) . . ?
O28 C55 C56 115.7(3) . . ?
C54 C55 C56 120.9(3) . . ?
C55 C56 C57 119.3(3) . . ?
C55 C56 H56 120.3 . . ?
C57 C56 H56 120.3 . . ?
C56 C57 C52 120.7(3) . . ?
C56 C57 H57 119.7 . . ?
C52 C57 H57 119.7 . . ?
O28 C58 C59 108.5(2) . . ?
O28 C58 H58A 110.0 . . ?
C59 C58 H58A 110.0 . . ?
O28 C58 H58B 110.0 . . ?
C59 C58 H58B 110.0 . . ?
H58A C58 H58B 108.4 . . ?
O29 C59 C60 105.0(2) . . ?
O29 C59 C58 112.9(2) . . ?
C60 C59 C58 113.9(2) . . ?
O29 C59 H59 108.3 . . ?
C60 C59 H59 108.3 . . ?
C58 C59 H59 108.3 . . ?
O30 C60 C59 110.3(2) . . ?
O30 C60 H60A 109.6 . . ?
C59 C60 H60A 109.6 . . ?
O30 C60 H60B 109.6 . . ?
C59 C60 H60B 109.6 . . ?
H60A C60 H60B 108.1 . . ?

loop_
_geom_bond_atom_site_label_1
_geom_bond_atom_site_label_2
_geom_bond_distance
_geom_bond_site_symmetry_2
_geom_bond_publ_flag
La1 O11 2.420(2) . ?
La1 O32 2.498(2) . ?
La1 O6 2.501(2) . ?
La1 O27 2.532(2) . ?
La1 O2 2.550(2) . ?
La1 O10 2.572(2) 1_556 ?
La1 O9 2.589(2) 1_556 ?
La1 O31 2.645(2) . ?
La1 O1 2.732(2) . ?
La1 C1 2.984(3) . ?
La2 O26 2.446(2) . ?
La2 O12 2.474(2) . ?
La2 O21 2.483(2) . ?
La2 O25 2.530(2) 1_554 ?
La2 O34 2.536(2) . ?
La2 O16 2.619(2) . ?
La2 O17 2.638(2) . ?
La2 O33 2.660(2) . ?
La2 O24 2.667(2) 1_554 ?
La2 C31 2.989(3) . ?
O1 C1 1.248(4) . ?
O2 C1 1.286(4) . ?
O3 C5 1.362(3) . ?
O3 C8 1.421(3) . ?
O4 C9 1.421(3) . ?
O4 H4O 0.849(19) . ?
O5 C10 1.430(4) . ?
O5 H5O 0.85(4) . ?
O6 C11 1.263(4) . ?
O7 C11 1.274(4) . ?
O8 C15 1.367(4) . ?
O8 C18 1.430(3) . ?
O9 C19 1.431(2) . ?
O9 La1 2.589(2) 1_554 ?
O9 H9O 0.843(18) . ?
O10 C20 1.429(3) . ?
O10 La1 2.572(2) 1_554 ?
O10 H10O 0.76(4) . ?
O11 C21 1.263(3) . ?
O12 C21 1.251(4) . ?
O13 C25 1.372(4) . ?
O13 C28 1.437(3) . ?
O14 C29 1.431(3) . ?
O14 H14O 0.75(3) . ?
O15 C30 1.387(3) . ?
O15 H15O 0.8400 . ?
O16 C31 1.250(4) . ?
O17 C31 1.281(4) . ?
O18 C35 1.365(3) . ?
O18 C38 1.428(3) . ?
O19 C39 1.425(3) . ?
O19 H19O 0.911(18) . ?
O20 C40 1.431(4) . ?
O20 H20O 0.90(4) . ?
O21 C41 1.263(4) . ?
O22 C41 1.259(4) . ?
O23 C45 1.375(4) . ?
O23 C48 1.424(3) . ?
O24 C49 1.431(4) . ?
O24 La2 2.667(2) 1_556 ?
O24 H24O 0.72(4) . ?
O25 C50 1.415(3) . ?
O25 La2 2.530(2) 1_556 ?
O25 H25O 0.87(3) . ?
O26 C51 1.267(4) . ?
O27 C51 1.266(4) . ?
O28 C55 1.375(4) . ?
O28 C58 1.430(3) . ?
O29 C59 1.415(3) . ?
O29 H29O 0.84(4) . ?
O30 C60 1.426(3) . ?
O30 H30O 0.8400 . ?
O31 H31A 0.76(4) . ?
O31 H31B 0.88(2) . ?
O32 H32A 0.79(4) . ?
O32 H32B 0.86(2) . ?
O33 H33A 0.89(3) . ?
O33 H33B 0.89(4) . ?
O34 H34A 1.00(5) . ?
O34 H34B 0.79(4) . ?
O35 H35A 0.89(2) . ?
O35 H35B 0.90(2) . ?
O36 H36A 0.94(4) . ?
O36 H36B 0.91(2) . ?
O37 H37A 0.890(19) . ?
O37 H37B 0.92(4) . ?
C1 C2 1.500(5) . ?
C2 C3 1.381(5) . ?
C2 C7 1.402(4) . ?
C3 C4 1.392(5) . ?
C3 H3 0.9500 . ?
C4 C5 1.382(4) . ?
C4 H4 0.9500 . ?
C5 C6 1.390(4) . ?
C6 C7 1.374(5) . ?
C6 H6 0.9500 . ?
C7 H7 0.9500 . ?
C8 C9 1.512(3) . ?
C8 H8A 0.9900 . ?
C8 H8B 0.9900 . ?
C9 C10 1.514(3) . ?
C9 H9 1.0000 . ?
C10 H10A 0.9900 . ?
C10 H10B 0.9900 . ?
C11 C12 1.491(5) . ?
C12 C13 1.384(4) . ?
C12 C17 1.396(4) . ?
C13 C14 1.384(5) . ?
C13 H13 0.9500 . ?
C14 C15 1.390(4) . ?
C14 H14 0.9500 . ?
C15 C16 1.399(4) . ?
C16 C17 1.375(5) . ?
C16 H16 0.9500 . ?
C17 H17 0.9500 . ?
C18 C19 1.518(2) . ?
C18 H18A 0.9900 . ?
C18 H18B 0.9900 . ?
C19 C20 1.514(2) . ?
C19 H19 1.0000 . ?
C20 H20A 0.9900 . ?
C20 H20B 0.9900 . ?
C21 C22 1.506(4) . ?
C22 C27 1.394(4) . ?
C22 C23 1.400(5) . ?
C23 C24 1.374(5) . ?
C23 H23 0.9500 . ?
C24 C25 1.394(4) . ?
C24 H24 0.9500 . ?
C25 C26 1.390(4) . ?
C26 C27 1.369(5) . ?
C26 H26 0.9500 . ?
C27 H27 0.9500 . ?
C28 C29 1.515(3) . ?
C28 H28A 0.9900 . ?
C28 H28B 0.9900 . ?
C29 C30 1.528(3) . ?
C29 H29 1.0000 . ?
C30 H30A 0.9900 . ?
C30 H30B 0.9900 . ?
C31 C32 1.484(5) . ?
C32 C33 1.385(4) . ?
C32 C37 1.403(5) . ?
C33 C34 1.399(5) . ?
C33 H33 0.9500 . ?
C34 C35 1.387(4) . ?
C34 H34 0.9500 . ?
C35 C36 1.379(4) . ?
C36 C37 1.380(5) . ?
C36 H36 0.9500 . ?
C37 H37 0.9500 . ?
C38 C39 1.524(3) . ?
C38 H38A 0.9900 . ?
C38 H38B 0.9900 . ?
C39 C40 1.496(4) . ?
C39 H39 1.0000 . ?
C40 H40A 0.9900 . ?
C40 H40B 0.9900 . ?
C41 C42 1.489(5) . ?
C42 C47 1.382(5) . ?
C42 C43 1.405(4) . ?
C43 C44 1.378(5) . ?
C43 H43 0.9500 . ?
C44 C45 1.386(4) . ?
C44 H44 0.9500 . ?
C45 C46 1.390(4) . ?
C46 C47 1.391(5) . ?
C46 H46 0.9500 . ?
C47 H47 0.9500 . ?
C48 C49 1.562(4) . ?
C48 H48A 0.9900 . ?
C48 H48B 0.9900 . ?
C49 C50 1.491(4) . ?
C49 H49 1.0000 . ?
C50 H50A 0.9900 . ?
C50 H50B 0.9900 . ?
C51 C52 1.483(5) . ?
C52 C53 1.384(5) . ?
C52 C57 1.402(4) . ?
C53 C54 1.392(5) . ?
C53 H53 0.9500 . ?
C54 C55 1.381(4) . ?
C54 H54 0.9500 . ?
C55 C56 1.390(4) . ?
C56 C57 1.391(5) . ?
C56 H56 0.9500 . ?
C57 H57 0.9500 . ?
C58 C59 1.512(3) . ?
C58 H58A 0.9900 . ?
C58 H58B 0.9900 . ?
C59 C60 1.508(3) . ?
C59 H59 1.0000 . ?
C60 H60A 0.9900 . ?
C60 H60B 0.9900 . ?
